data_7231186
loop_
_publ_author_name
'Xie, Yang-Guo'
'Zhang, Weiyue'
'Zhu, Sheng-lan'
'Cheng, Tao-fang'
'Wu, Guo-jing'
'Muhammad, Ishaq'
'Yan, Shi-kai'
'Zhang, Yan'
'Jin, Hui-zi'
'Zhang, Wei-dong'

_publ_section_title
;
 Xyloplains A--F, six new guaiane-type sesquiterpenoid dimers from Xylopia
 vielana
;
_journal_issue 45
_journal_name_full 'RSC Advances'
_journal_page_first 25719
_journal_paper_doi 10.1039/C8RA04356F
_journal_volume 8
_journal_year 2018
_chemical_absolute_configuration ad
_chemical_formula_moiety 'C30 H36 O4'
_chemical_formula_sum 'C30 H36 O4'
_chemical_formula_weight 460.59
_chemical_name_systematic X-2
_space_group_crystal_system orthorhombic
_space_group_IT_number 19
_space_group_name_Hall 'P 2ac 2ab'
_space_group_name_H-M_alt 'P 21 21 21'
_symmetry_space_group_name_Hall 'P 2ac 2ab'
_symmetry_space_group_name_H-M 'P 21 21 21'
_atom_sites_solution_hydrogens geom
_audit_creation_method SHELXL-2014/7
_audit_update_record
;
2018-04-02 deposited with the CCDC.
2018-06-22 downloaded from the CCDC.
;
_cell_angle_alpha 90
_cell_angle_beta 90
_cell_angle_gamma 90
_cell_formula_units_Z 4
_cell_length_a 7.3802(2)
_cell_length_b 14.7759(5)
_cell_length_c 23.5281(7)
_cell_measurement_reflns_used 9905
_cell_measurement_temperature 173(2)
_cell_measurement_theta_max 66.76
_cell_measurement_theta_min 2.99
_cell_volume 2565.72(13)
_computing_cell_refinement 'Bruker SAINT'
_computing_data_collection 'Bruker APEX2'
_computing_data_reduction 'Bruker SAINT'
_computing_molecular_graphics 'Bruker SHELXTL'
_computing_publication_material 'Bruker SHELXTL'
_computing_structure_refinement 'SHELXL-2014 (Sheldrick, 2014)'
_computing_structure_solution 'SHELXS-97 (Sheldrick 2008)'
_diffrn_ambient_temperature 173(2)
_diffrn_measured_fraction_theta_full 0.998
_diffrn_measured_fraction_theta_max 0.998
_diffrn_measurement_device_type 'CCD area detector'
_diffrn_measurement_method 'phi and omega scans'
_diffrn_radiation_type CuK\a
_diffrn_radiation_wavelength 1.54178
_diffrn_reflns_av_R_equivalents 0.0398
_diffrn_reflns_av_unetI/netI 0.0254
_diffrn_reflns_Laue_measured_fraction_full 0.998
_diffrn_reflns_Laue_measured_fraction_max 0.998
_diffrn_reflns_limit_h_max 8
_diffrn_reflns_limit_h_min -8
_diffrn_reflns_limit_k_max 17
_diffrn_reflns_limit_k_min -17
_diffrn_reflns_limit_l_max 28
_diffrn_reflns_limit_l_min -28
_diffrn_reflns_number 25481
_diffrn_reflns_point_group_measured_fraction_full 0.998
_diffrn_reflns_point_group_measured_fraction_max 0.997
_diffrn_reflns_theta_full 66.750
_diffrn_reflns_theta_max 66.750
_diffrn_reflns_theta_min 3.532
_diffrn_source 'sealed tube'
_exptl_absorpt_coefficient_mu 0.614
_exptl_absorpt_correction_type none
_exptl_crystal_colour colorless
_exptl_crystal_density_diffrn 1.192
_exptl_crystal_description block
_exptl_crystal_F_000 992
_exptl_crystal_size_max 0.05
_exptl_crystal_size_mid 0.04
_exptl_crystal_size_min 0.03
_refine_diff_density_max 0.635
_refine_diff_density_min -0.264
_refine_diff_density_rms 0.043
_refine_ls_abs_structure_details
;
 Flack x determined using 1788 quotients [(I+)-(I-)]/[(I+)+(I-)]
 (Parsons, Flack and Wagner, Acta Cryst. B69 (2013) 249-259).
;
_refine_ls_abs_structure_Flack 0.02(7)
_refine_ls_extinction_method none
_refine_ls_goodness_of_fit_ref 0.660
_refine_ls_hydrogen_treatment constr
_refine_ls_matrix_type full
_refine_ls_number_parameters 315
_refine_ls_number_reflns 4540
_refine_ls_number_restraints 108
_refine_ls_restrained_S_all 0.676
_refine_ls_R_factor_all 0.0438
_refine_ls_R_factor_gt 0.0416
_refine_ls_shift/su_max 0.012
_refine_ls_shift/su_mean 0.000
_refine_ls_structure_factor_coef Fsqd
_refine_ls_weighting_details 'w=1/[\s^2^(Fo^2^)+(0.1698P)^2^+0.9810P] where P=(Fo^2^+2Fc^2^)/3'
_refine_ls_weighting_scheme calc
_refine_ls_wR_factor_gt 0.1290
_refine_ls_wR_factor_ref 0.1348
_reflns_Friedel_coverage 0.742
_reflns_Friedel_fraction_full 0.997
_reflns_Friedel_fraction_max 0.997
_reflns_number_gt 4335
_reflns_number_total 4540
_reflns_threshold_expression 'I > 2\s(I)'
_cod_data_source_file c8ra04356f2.cif
_cod_data_source_block a
_cod_database_code 7231186
_shelx_shelxl_version_number 2014/7
_shelx_space_group_comment
;
The symmetry employed for this shelxl refinement is uniquely defined
by the following loop, which should always be used as a source of
symmetry information in preference to the above space-group names.
They are only intended as comments.
;

loop_
_space_group_symop_operation_xyz
'x, y, z'
'-x+1/2, -y, z+1/2'
'-x, y+1/2, -z+1/2'
'x+1/2, -y+1/2, -z'

loop_
_atom_site_label
_atom_site_type_symbol
_atom_site_fract_x
_atom_site_fract_y
_atom_site_fract_z
_atom_site_U_iso_or_equiv
_atom_site_adp_type
_atom_site_occupancy
_atom_site_site_symmetry_order
_atom_site_calc_flag
_atom_site_refinement_flags_posn
_atom_site_refinement_flags_adp
O1 O 0.9086(7) 0.4006(2) 0.51201(18) 0.1256(19) Uani 1 1 d . U
C1 C 0.7543(5) 0.5468(3) 0.57006(14) 0.0568(8) Uani 1 1 d . U
H1A H 0.7582 0.4808 0.5739 0.085 Uiso 1 1 calc R U
H1AB H 0.6539 0.5708 0.5927 0.085 Uiso 1 1 calc R U
H1AC H 0.8687 0.5726 0.5836 0.085 Uiso 1 1 calc R U
O2 O 0.0658(3) 0.48727(14) 0.34068(9) 0.0407(5) Uani 1 1 d . U
C2 C 0.7269(4) 0.5715(2) 0.50863(12) 0.0382(6) Uani 1 1 d . U
O3 O 0.5420(3) 0.22487(12) 0.27044(9) 0.0375(5) Uani 1 1 d . U
C3 C 0.6811(6) 0.6701(2) 0.50187(16) 0.0557(8) Uani 1 1 d . U
H3A H 0.6771 0.6854 0.4614 0.083 Uiso 1 1 calc R U
H3AB H 0.7737 0.7069 0.5207 0.083 Uiso 1 1 calc R U
H3AC H 0.5627 0.6822 0.5191 0.083 Uiso 1 1 calc R U
O4 O 0.3940(3) 0.30386(14) 0.11511(9) 0.0473(5) Uani 1 1 d . U
C4 C 0.7387(4) 0.51337(18) 0.46448(12) 0.0353(6) Uani 1 1 d . U
C5 C 0.8141(6) 0.4201(2) 0.47147(16) 0.0562(9) Uani 1 1 d . U
C6 C 0.7820(4) 0.34932(19) 0.42691(13) 0.0410(6) Uani 1 1 d . U
H6A H 0.8351 0.2918 0.4407 0.049 Uiso 1 1 calc R U
H6AB H 0.8500 0.3671 0.3924 0.049 Uiso 1 1 calc R U
C7 C 0.5838(4) 0.33034(16) 0.40922(11) 0.0311(5) Uani 1 1 d . U
H7 H 0.5817 0.2685 0.3919 0.037 Uiso 1 1 calc R U
C8 C 0.5157(3) 0.39679(15) 0.36314(10) 0.0240(4) Uani 1 1 d . U
C9 C 0.5174(3) 0.49509(16) 0.38202(9) 0.0242(4) Uani 1 1 d . U
C10 C 0.6895(3) 0.53893(16) 0.40344(11) 0.0289(5) Uani 1 1 d . U
H10A H 0.6758 0.6055 0.4011 0.035 Uiso 1 1 calc R U
H10B H 0.7907 0.5214 0.3781 0.035 Uiso 1 1 calc R U
C11 C 0.4641(5) 0.3267(2) 0.46157(12) 0.0466(7) Uani 1 1 d . U
H11A H 0.3453 0.3019 0.4513 0.070 Uiso 1 1 calc R U
H11B H 0.4489 0.3878 0.4769 0.070 Uiso 1 1 calc R U
H11C H 0.5206 0.2879 0.4903 0.070 Uiso 1 1 calc R U
C12 C 0.3552(3) 0.53574(16) 0.37585(10) 0.0267(5) Uani 1 1 d . U
C13 C 0.2233(3) 0.47140(17) 0.35307(10) 0.0281(5) Uani 1 1 d . U
C14 C 0.3003(4) 0.63132(18) 0.38762(13) 0.0380(6) Uani 1 1 d . U
H14A H 0.2462 0.6577 0.3534 0.057 Uiso 1 1 calc R U
H14B H 0.4071 0.6666 0.3986 0.057 Uiso 1 1 calc R U
H14C H 0.2115 0.6323 0.4186 0.057 Uiso 1 1 calc R U
C15 C 0.3158(3) 0.38131(16) 0.34410(10) 0.0254(4) Uani 1 1 d . U
H15 H 0.2569 0.3327 0.3672 0.031 Uiso 1 1 calc R U
C16 C 0.3239(3) 0.35463(16) 0.27967(10) 0.0247(4) Uani 1 1 d . U
C17 C 0.5046(3) 0.30125(16) 0.28235(10) 0.0256(4) Uani 1 1 d . U
C18 C 0.6230(3) 0.37854(15) 0.30598(10) 0.0243(4) Uani 1 1 d . U
H18 H 0.7551 0.3651 0.3101 0.029 Uiso 1 1 calc R U
C19 C 0.5731(3) 0.44904(16) 0.26217(10) 0.0236(4) Uani 1 1 d . U
C20 C 0.3996(3) 0.43613(15) 0.24765(9) 0.0233(4) Uani 1 1 d . U
C21 C 0.2860(4) 0.48932(15) 0.20652(10) 0.0274(5) Uani 1 1 d . U
H21A H 0.3401 0.5500 0.2011 0.033 Uiso 1 1 calc R U
H21B H 0.1629 0.4974 0.2224 0.033 Uiso 1 1 calc R U
C22 C 0.2728(3) 0.44152(17) 0.14930(10) 0.0278(5) Uani 1 1 d . U
C23 C 0.2985(4) 0.34137(17) 0.14975(11) 0.0319(5) Uani 1 1 d . U
C24 C 0.1967(4) 0.28090(19) 0.19184(12) 0.0372(6) Uani 1 1 d . U
H24A H 0.2666 0.2240 0.1954 0.045 Uiso 1 1 calc R U
H24B H 0.0794 0.2649 0.1740 0.045 Uiso 1 1 calc R U
C25 C 0.1551(3) 0.31382(17) 0.25257(11) 0.0305(5) Uani 1 1 d . U
H25 H 0.0624 0.3630 0.2496 0.037 Uiso 1 1 calc R U
C26 C 0.7026(4) 0.51913(18) 0.24158(12) 0.0334(6) Uani 1 1 d . U
H26A H 0.6375 0.5638 0.2185 0.050 Uiso 1 1 calc R U
H26B H 0.7968 0.4903 0.2185 0.050 Uiso 1 1 calc R U
H26C H 0.7586 0.5494 0.2742 0.050 Uiso 1 1 calc R U
C27 C 0.2470(4) 0.48734(18) 0.10041(11) 0.0329(6) Uani 1 1 d . U
C28 C 0.2173(5) 0.58836(19) 0.09943(12) 0.0441(7) Uani 1 1 d . U
H28A H 0.3006 0.6162 0.0721 0.066 Uiso 1 1 calc R U
H28B H 0.2398 0.6133 0.1374 0.066 Uiso 1 1 calc R U
H28C H 0.0920 0.6012 0.0882 0.066 Uiso 1 1 calc R U
C29 C 0.2441(5) 0.4449(2) 0.04224(11) 0.0413(7) Uani 1 1 d . U
H29A H 0.1347 0.4642 0.0220 0.062 Uiso 1 1 calc R U
H29B H 0.2442 0.3789 0.0459 0.062 Uiso 1 1 calc R U
H29C H 0.3515 0.4641 0.0209 0.062 Uiso 1 1 calc R U
C30 C 0.0715(4) 0.23690(19) 0.28706(13) 0.0372(6) Uani 1 1 d . U
H30A H -0.0271 0.2092 0.2653 0.056 Uiso 1 1 calc R U
H30B H 0.0236 0.2609 0.3229 0.056 Uiso 1 1 calc R U
H30C H 0.1643 0.1913 0.2952 0.056 Uiso 1 1 calc R U

loop_
_atom_site_aniso_label
_atom_site_aniso_U_11
_atom_site_aniso_U_22
_atom_site_aniso_U_33
_atom_site_aniso_U_23
_atom_site_aniso_U_13
_atom_site_aniso_U_12
O1 0.196(4) 0.0504(16) 0.131(3) -0.0182(18) -0.122(3) 0.035(2)
C1 0.0511(18) 0.078(2) 0.0409(14) -0.0028(14) -0.0128(14) -0.0081(19)
O2 0.0219(8) 0.0441(11) 0.0561(11) -0.0118(9) 0.0027(8) 0.0064(7)
C2 0.0295(13) 0.0461(14) 0.0389(12) 0.0001(11) -0.0057(11) -0.0069(12)
O3 0.0389(10) 0.0214(8) 0.0522(11) -0.0063(8) 0.0031(9) 0.0054(7)
C3 0.066(2) 0.0402(14) 0.0607(19) -0.0175(12) -0.0076(17) -0.0012(15)
O4 0.0608(14) 0.0343(10) 0.0469(11) -0.0033(9) 0.0085(9) 0.0129(10)
C4 0.0352(13) 0.0295(11) 0.0413(12) 0.0005(10) -0.0090(10) -0.0029(10)
C5 0.072(2) 0.0362(14) 0.060(2) 0.0043(11) -0.0347(17) 0.0035(14)
C6 0.0462(13) 0.0281(11) 0.0487(15) 0.0069(10) -0.0120(11) 0.0129(12)
C7 0.0423(13) 0.0211(10) 0.0298(10) 0.0035(9) -0.0003(10) 0.0052(10)
C8 0.0260(10) 0.0210(10) 0.0249(9) 0.0029(7) 0.0041(7) 0.0022(8)
C9 0.0279(10) 0.0213(9) 0.0234(10) 0.0034(8) 0.0037(8) 0.0021(8)
C10 0.0280(10) 0.0238(10) 0.0350(11) 0.0001(9) 0.0008(10) 0.0032(9)
C11 0.0643(16) 0.0443(17) 0.0311(12) 0.0122(12) 0.0082(13) 0.0026(15)
C12 0.0282(10) 0.0237(10) 0.0283(11) -0.0012(9) 0.0037(9) 0.0032(9)
C13 0.0242(9) 0.0292(11) 0.0309(11) -0.0010(9) 0.0084(9) 0.0032(9)
C14 0.0363(14) 0.0286(11) 0.0492(15) -0.0074(11) -0.0010(12) 0.0096(10)
C15 0.0266(10) 0.0210(10) 0.0287(9) 0.0022(8) 0.0070(7) 0.0000(7)
C16 0.0249(10) 0.0198(10) 0.0294(10) 0.0003(7) 0.0021(8) 0.0008(7)
C17 0.0286(10) 0.0220(9) 0.0263(10) 0.0025(8) 0.0051(8) 0.0025(9)
C18 0.0224(9) 0.0219(10) 0.0287(10) -0.0001(7) 0.0028(8) 0.0029(8)
C19 0.0250(10) 0.0220(10) 0.0237(9) -0.0001(8) 0.0038(8) 0.0011(8)
C20 0.0268(10) 0.0185(9) 0.0244(9) -0.0003(8) 0.0021(8) 0.0001(8)
C21 0.0307(11) 0.0206(10) 0.0309(11) 0.0001(8) -0.0036(9) 0.0015(10)
C22 0.0244(11) 0.0280(10) 0.0309(10) -0.0026(8) -0.0037(9) 0.0016(9)
C23 0.0352(13) 0.0284(11) 0.0321(11) -0.0053(9) -0.0068(10) 0.0021(11)
C24 0.0438(15) 0.0270(11) 0.0409(11) -0.0050(9) -0.0058(10) -0.0084(11)
C25 0.0268(10) 0.0232(11) 0.0414(11) -0.0034(10) 0.0010(9) -0.0025(9)
C26 0.0299(11) 0.0317(13) 0.0385(13) 0.0069(10) 0.0030(11) -0.0064(10)
C27 0.0360(13) 0.0307(12) 0.0320(11) -0.0017(9) -0.0060(11) -0.0004(11)
C28 0.0640(19) 0.0330(12) 0.0353(14) 0.0029(10) -0.0073(14) 0.0058(14)
C29 0.0530(17) 0.0405(14) 0.0304(11) -0.0026(10) -0.0100(12) 0.0038(14)
C30 0.0321(13) 0.0260(12) 0.0536(14) -0.0040(11) 0.0074(11) -0.0063(9)

loop_
_atom_type_symbol
_atom_type_description
_atom_type_scat_dispersion_real
_atom_type_scat_dispersion_imag
_atom_type_scat_source
C C 0.0181 0.0091 'International Tables Vol C Tables 4.2.6.8 and 6.1.1.4'
H H 0.0000 0.0000 'International Tables Vol C Tables 4.2.6.8 and 6.1.1.4'
N N 0.0311 0.0180 'International Tables Vol C Tables 4.2.6.8 and 6.1.1.4'
O O 0.0492 0.0322 'International Tables Vol C Tables 4.2.6.8 and 6.1.1.4'

loop_
_geom_angle_atom_site_label_1
_geom_angle_atom_site_label_2
_geom_angle_atom_site_label_3
_geom_angle
C2 C1 H1A 109.5
C2 C1 H1AB 109.5
H1A C1 H1AB 109.5
C2 C1 H1AC 109.5
H1A C1 H1AC 109.5
H1AB C1 H1AC 109.5
C4 C2 C3 123.3(3)
C4 C2 C1 125.2(3)
C3 C2 C1 111.5(3)
C2 C3 H3A 109.5
C2 C3 H3AB 109.5
H3A C3 H3AB 109.5
C2 C3 H3AC 109.5
H3A C3 H3AC 109.5
H3AB C3 H3AC 109.5
C2 C4 C5 121.7(3)
C2 C4 C10 123.4(2)
C5 C4 C10 114.8(2)
O1 C5 C4 121.2(3)
O1 C5 C6 118.3(3)
C4 C5 C6 120.5(3)
C5 C6 C7 117.7(3)
C5 C6 H6A 107.9
C7 C6 H6A 107.9
C5 C6 H6AB 107.9
C7 C6 H6AB 107.9
H6A C6 H6AB 107.2
C11 C7 C6 109.8(2)
C11 C7 C8 113.7(2)
C6 C7 C8 112.4(2)
C11 C7 H7 106.8
C6 C7 H7 106.8
C8 C7 H7 106.8
C9 C8 C7 113.54(19)
C9 C8 C15 103.43(19)
C7 C8 C15 114.57(19)
C9 C8 C18 114.02(18)
C7 C8 C18 108.94(19)
C15 C8 C18 101.78(18)
C12 C9 C10 126.3(2)
C12 C9 C8 112.8(2)
C10 C9 C8 120.9(2)
C9 C10 C4 114.0(2)
C9 C10 H10A 108.8
C4 C10 H10A 108.8
C9 C10 H10B 108.8
C4 C10 H10B 108.8
H10A C10 H10B 107.6
C7 C11 H11A 109.5
C7 C11 H11B 109.5
H11A C11 H11B 109.5
C7 C11 H11C 109.5
H11A C11 H11C 109.5
H11B C11 H11C 109.5
C9 C12 C13 109.9(2)
C9 C12 C14 129.9(2)
C13 C12 C14 120.1(2)
O2 C13 C12 126.6(2)
O2 C13 C15 124.5(2)
C12 C13 C15 108.9(2)
C12 C14 H14A 109.5
C12 C14 H14B 109.5
H14A C14 H14B 109.5
C12 C14 H14C 109.5
H14A C14 H14C 109.5
H14B C14 H14C 109.5
C13 C15 C8 104.96(19)
C13 C15 C16 111.96(19)
C8 C15 C16 106.21(18)
C13 C15 H15 111.1
C8 C15 H15 111.1
C16 C15 H15 111.1
C25 C16 C20 113.9(2)
C25 C16 C17 121.3(2)
C20 C16 C17 96.09(18)
C25 C16 C15 118.3(2)
C20 C16 C15 107.02(18)
C17 C16 C15 96.96(18)
O3 C17 C18 130.8(2)
O3 C17 C16 132.0(2)
C18 C17 C16 97.20(17)
C19 C18 C17 97.26(18)
C19 C18 C8 109.87(18)
C17 C18 C8 98.57(17)
C19 C18 H18 116.1
C17 C18 H18 116.1
C8 C18 H18 116.1
C20 C19 C26 129.0(2)
C20 C19 C18 108.0(2)
C26 C19 C18 123.0(2)
C19 C20 C21 128.6(2)
C19 C20 C16 109.7(2)
C21 C20 C16 121.7(2)
C20 C21 C22 111.24(19)
C20 C21 H21A 109.4
C22 C21 H21A 109.4
C20 C21 H21B 109.4
C22 C21 H21B 109.4
H21A C21 H21B 108.0
C27 C22 C23 121.5(2)
C27 C22 C21 122.0(2)
C23 C22 C21 116.5(2)
O4 C23 C22 121.5(2)
O4 C23 C24 117.0(2)
C22 C23 C24 121.4(2)
C23 C24 C25 120.9(2)
C23 C24 H24A 107.1
C25 C24 H24A 107.1
C23 C24 H24B 107.1
C25 C24 H24B 107.1
H24A C24 H24B 106.8
C16 C25 C30 113.7(2)
C16 C25 C24 110.5(2)
C30 C25 C24 109.8(2)
C16 C25 H25 107.5
C30 C25 H25 107.5
C24 C25 H25 107.5
C19 C26 H26A 109.5
C19 C26 H26B 109.5
H26A C26 H26B 109.5
C19 C26 H26C 109.5
H26A C26 H26C 109.5
H26B C26 H26C 109.5
C22 C27 C29 124.7(2)
C22 C27 C28 122.0(2)
C29 C27 C28 113.3(2)
C27 C28 H28A 109.5
C27 C28 H28B 109.5
H28A C28 H28B 109.5
C27 C28 H28C 109.5
H28A C28 H28C 109.5
H28B C28 H28C 109.5
C27 C29 H29A 109.5
C27 C29 H29B 109.5
H29A C29 H29B 109.5
C27 C29 H29C 109.5
H29A C29 H29C 109.5
H29B C29 H29C 109.5
C25 C30 H30A 109.5
C25 C30 H30B 109.5
H30A C30 H30B 109.5
C25 C30 H30C 109.5
H30A C30 H30C 109.5
H30B C30 H30C 109.5

loop_
_geom_bond_atom_site_label_1
_geom_bond_atom_site_label_2
_geom_bond_distance
O1 C5 1.217(4)
C1 C2 1.504(4)
C1 H1A 0.9800
C1 H1AB 0.9800
C1 H1AC 0.9800
O2 C13 1.221(3)
C2 C4 1.350(4)
C2 C3 1.504(4)
O3 C17 1.195(3)
C3 H3A 0.9800
C3 H3AB 0.9800
C3 H3AC 0.9800
O4 C23 1.212(3)
C4 C5 1.495(4)
C4 C10 1.529(4)
C5 C6 1.500(4)
C6 C7 1.547(4)
C6 H6A 0.9900
C6 H6AB 0.9900
C7 C11 1.517(4)
C7 C8 1.547(3)
C7 H7 1.0000
C8 C9 1.519(3)
C8 C15 1.558(3)
C8 C18 1.584(3)
C9 C12 1.347(4)
C9 C10 1.512(3)
C10 H10A 0.9900
C10 H10B 0.9900
C11 H11A 0.9800
C11 H11B 0.9800
C11 H11C 0.9800
C12 C13 1.462(4)
C12 C14 1.495(3)
C13 C15 1.511(3)
C14 H14A 0.9800
C14 H14B 0.9800
C14 H14C 0.9800
C15 C16 1.567(3)
C15 H15 1.0000
C16 C25 1.524(3)
C16 C20 1.527(3)
C16 C17 1.551(3)
C17 C18 1.542(3)
C18 C19 1.511(3)
C18 H18 1.0000
C19 C20 1.338(3)
C19 C26 1.490(3)
C20 C21 1.502(3)
C21 C22 1.523(3)
C21 H21A 0.9900
C21 H21B 0.9900
C22 C27 1.348(4)
C22 C23 1.492(3)
C23 C24 1.531(4)
C24 C25 1.540(4)
C24 H24A 0.9900
C24 H24B 0.9900
C25 C30 1.527(4)
C25 H25 1.0000
C26 H26A 0.9800
C26 H26B 0.9800
C26 H26C 0.9800
C27 C29 1.505(4)
C27 C28 1.509(4)
C28 H28A 0.9800
C28 H28B 0.9800
C28 H28C 0.9800
C29 H29A 0.9800
C29 H29B 0.9800
C29 H29C 0.9800
C30 H30A 0.9800
C30 H30B 0.9800
C30 H30C 0.9800
